data_2311669
loop_
_publ_author_name
'Kumar, Sandeep'
'Khajuria, Ruchi'
'Jassal, Amanpreet Kaur'
'Hundal, Maninder S.'
'Pandey, Sushil K.'

_publ_section_title
;
 Synthesis and structural elucidation of new complexes of 2,4- and
 3,5-dimethyl diphenyldithiophosphates with cobalt(II).
;
_journal_coeditor_code BP5076
_journal_issue 'Pt 2'
_journal_name_full 'Acta crystallographica Section B, Structural science, crystal engineering and materials'
_journal_page_first 221
_journal_page_last 227
_journal_paper_doi 10.1107/S205252061500390X
_journal_volume 71
_journal_year 2015
_chemical_formula_moiety 'C46 H54 Co N2 O4 P2 S4'
_chemical_formula_sum 'C46 H54 Co N2 O4 P2 S4'
_chemical_formula_weight 948.06
_space_group_IT_number 14
_space_group_name_Hall '-P 2yn'
_space_group_name_H-M_alt 'P 1 21/n 1'
_symmetry_cell_setting monoclinic
_symmetry_space_group_name_Hall '-P 2yn'
_symmetry_space_group_name_H-M 'P 1 21/n 1'
_atom_sites_solution_hydrogens geom
_atom_sites_solution_primary direct
_atom_sites_solution_secondary difmap
_audit_creation_method SHELXL-97
_cell_angle_alpha 90.00
_cell_angle_beta 102.287(5)
_cell_angle_gamma 90.00
_cell_formula_units_Z 2
_cell_length_a 10.254(3)
_cell_length_b 15.557(5)
_cell_length_c 15.444(6)
_cell_measurement_reflns_used 5660
_cell_measurement_temperature 296(2)
_cell_measurement_theta_max 26.18
_cell_measurement_theta_min 2.42
_cell_volume 2407.2(14)
_computing_cell_refinement 'Bruker SAINT'
_computing_data_collection 'Bruker APEX2'
_computing_data_reduction 'Bruker SAINT'
_computing_molecular_graphics 'Bruker SHELXTL'
_computing_publication_material 'Bruker SHELXTL'
_computing_structure_refinement 'SHELXL-2014 (Sheldrick 2014)'
_computing_structure_solution 'Sir-92 (Altomare et al., 1993)'
_diffrn_ambient_temperature 296(2)
_diffrn_measured_fraction_theta_full 0.960
_diffrn_measured_fraction_theta_max 0.960
_diffrn_measurement_device_type 'Bruker APEX-II CCD'
_diffrn_measurement_method '\f and \w scans'
_diffrn_radiation_monochromator graphite
_diffrn_radiation_source 'fine-focus sealed tube'
_diffrn_radiation_type MoK\a
_diffrn_radiation_wavelength 0.71073
_diffrn_reflns_av_R_equivalents 0.0660
_diffrn_reflns_av_sigmaI/netI 0.0690
_diffrn_reflns_limit_h_max 13
_diffrn_reflns_limit_h_min -12
_diffrn_reflns_limit_k_max 19
_diffrn_reflns_limit_k_min -18
_diffrn_reflns_limit_l_max 19
_diffrn_reflns_limit_l_min -19
_diffrn_reflns_number 19203
_diffrn_reflns_theta_full 27.48
_diffrn_reflns_theta_max 27.48
_diffrn_reflns_theta_min 1.88
_exptl_absorpt_coefficient_mu 0.639
_exptl_absorpt_correction_T_max 0.7455
_exptl_absorpt_correction_T_min 0.6257
_exptl_absorpt_correction_type multi-scan
_exptl_absorpt_process_details 'SADABS-2014/2 - Bruker AXS area detector scaling and absorption correction'
_exptl_crystal_colour Pink
_exptl_crystal_density_diffrn 1.308
_exptl_crystal_density_method 'not measured'
_exptl_crystal_description Rectangular
_exptl_crystal_F_000 994
_exptl_crystal_size_max 0.15
_exptl_crystal_size_mid 0.12
_exptl_crystal_size_min 0.08
_refine_diff_density_max 0.661
_refine_diff_density_min -0.576
_refine_ls_extinction_method none
_refine_ls_goodness_of_fit_ref 1.005
_refine_ls_matrix_type full
_refine_ls_number_parameters 273
_refine_ls_number_reflns 5308
_refine_ls_number_restraints 1
_refine_ls_restrained_S_all 1.020
_refine_ls_R_factor_all 0.1092
_refine_ls_R_factor_gt 0.0725
_refine_ls_shift/su_max 0.003
_refine_ls_shift/su_mean 0.002
_refine_ls_structure_factor_coef Fsqd
_refine_ls_weighting_details 'calc w=1/[\s^2^(Fo^2^)+(0.1698P)^2^+0.0000P] where P=(Fo^2^+2Fc^2^)/3'
_refine_ls_weighting_scheme calc
_refine_ls_wR_factor_gt 0.2135
_refine_ls_wR_factor_ref 0.2559
_reflns_number_gt 3263
_reflns_number_total 5308
_reflns_threshold_expression >2sigma(I)
_cod_data_source_file bp5076sup1.cif
_cod_data_source_block 24COETPY_0m
_cod_original_sg_symbol_H-M 'P 21/n'
_cod_database_code 2311669

loop_
_symmetry_equiv_pos_as_xyz
'x, y, z'
'-x+1/2, y+1/2, -z+1/2'
'-x, -y, -z'
'x-1/2, -y-1/2, z-1/2'

loop_
_atom_site_type_symbol
_atom_site_label
_atom_site_fract_x
_atom_site_fract_y
_atom_site_fract_z
_atom_site_U_iso_or_equiv
_atom_site_adp_type
_atom_site_calc_flag
_atom_site_refinement_flags
_atom_site_occupancy
_atom_site_symmetry_multiplicity
C C1 0.6455(5) -0.1630(3) 0.4584(3) 0.0570(12) Uani d . 1 1
H H1 0.5949 -0.1879 0.4950 0.068 Uiso calc R 1 1
C C2 0.7280(6) -0.2151(4) 0.4211(4) 0.0766(17) Uani d . 1 1
H H2 0.7337 -0.2734 0.4347 0.092 Uiso calc R 1 1
C C3 0.8013(6) -0.1820(5) 0.3646(4) 0.0819(18) Uani d . 1 1
C C4 0.7922(5) -0.0936(4) 0.3507(4) 0.0692(15) Uani d . 1 1
H H4 0.8432 -0.0673 0.3153 0.083 Uiso calc R 1 1
C C5 0.7088(5) -0.0457(4) 0.3890(3) 0.0558(12) Uani d . 1 1
H H5 0.7018 0.0128 0.3767 0.067 Uiso calc R 1 1
C C6 0.8973(11) -0.2302(8) 0.3223(8) 0.157(4) Uani d D 1 1
H H6A 0.8818 -0.2131 0.2606 0.188 Uiso calc R 1 1
H H6B 0.9867 -0.2117 0.3501 0.188 Uiso calc R 1 1
C C7 0.8945(19) -0.3209(9) 0.3254(12) 0.300(13) Uani d D 1 1
H H7A 0.9253 -0.3398 0.3854 0.450 Uiso calc R 1 1
H H7B 0.9514 -0.3439 0.2891 0.450 Uiso calc R 1 1
H H7C 0.8048 -0.3406 0.3037 0.450 Uiso calc R 1 1
C C8 0.9068(4) -0.0751(3) 0.6851(3) 0.0443(10) Uani d . 1 1
C C9 0.9137(5) -0.1503(3) 0.7341(3) 0.0541(12) Uani d . 1 1
C C10 0.9771(5) -0.2197(4) 0.7035(4) 0.0684(15) Uani d . 1 1
H H10 0.9816 -0.2717 0.7337 0.082 Uiso calc R 1 1
C C11 1.0329(6) -0.2142(4) 0.6306(4) 0.0718(16) Uani d . 1 1
C C12 1.0241(5) -0.1364(4) 0.5827(4) 0.0675(14) Uani d . 1 1
H H12 1.0613 -0.1320 0.5329 0.081 Uiso calc R 1 1
C C13 0.9609(5) -0.0682(3) 0.6098(3) 0.0552(12) Uani d . 1 1
H H13 0.9536 -0.0168 0.5782 0.066 Uiso calc R 1 1
C C14 0.8560(6) -0.1576(4) 0.8156(4) 0.0713(15) Uani d . 1 1
H H14A 0.8873 -0.1107 0.8549 0.107 Uiso calc R 1 1
H H14B 0.8835 -0.2110 0.8451 0.107 Uiso calc R 1 1
H H14C 0.7604 -0.1558 0.7989 0.107 Uiso calc R 1 1
C C15 1.0965(8) -0.2929(4) 0.5982(6) 0.113(3) Uani d . 1 1
H H15A 1.0830 -0.3420 0.6330 0.170 Uiso calc R 1 1
H H15B 1.1904 -0.2832 0.6041 0.170 Uiso calc R 1 1
H H15C 1.0562 -0.3033 0.5371 0.170 Uiso calc R 1 1
C C16 0.7088(5) 0.0693(3) 0.8366(3) 0.0468(10) Uani d . 1 1
C C17 0.8189(5) 0.1063(3) 0.8887(3) 0.0513(11) Uani d . 1 1
C C18 0.8508(6) 0.0829(4) 0.9780(3) 0.0618(13) Uani d . 1 1
H H18 0.9258 0.1073 1.0142 0.074 Uiso calc R 1 1
C C19 0.7758(6) 0.0253(4) 1.0148(3) 0.0646(14) Uani d . 1 1
C C20 0.6610(7) -0.0080(4) 0.9600(4) 0.0720(16) Uani d . 1 1
H H20 0.6060 -0.0451 0.9832 0.086 Uiso calc R 1 1
C C21 0.6287(6) 0.0141(3) 0.8709(4) 0.0614(14) Uani d . 1 1
H H21 0.5525 -0.0086 0.8345 0.074 Uiso calc R 1 1
C C22 0.9006(6) 0.1710(4) 0.8517(4) 0.0751(17) Uani d . 1 1
H H22A 0.9371 0.1447 0.8059 0.113 Uiso calc R 1 1
H H22B 0.9719 0.1910 0.8981 0.113 Uiso calc R 1 1
H H22C 0.8451 0.2186 0.8275 0.113 Uiso calc R 1 1
C C23 0.8121(9) 0.0008(5) 1.1112(4) 0.100(3) Uani d . 1 1
H H23A 0.8598 -0.0527 1.1175 0.150 Uiso calc R 1 1
H H23B 0.7323 -0.0053 1.1338 0.150 Uiso calc R 1 1
H H23C 0.8674 0.0448 1.1438 0.150 Uiso calc R 1 1
N N1 0.6354(3) -0.0793(3) 0.4442(2) 0.0467(9) Uani d . 1 1
O O1 0.8483(3) -0.00222(19) 0.7150(2) 0.0492(8) Uani d . 1 1
O O2 0.6755(3) 0.0920(2) 0.7464(2) 0.0527(8) Uani d . 1 1
P P1 0.69987(11) 0.02875(8) 0.66949(7) 0.0430(3) Uani d . 1 1
S S1 0.57729(11) -0.07019(8) 0.64783(7) 0.0486(3) Uani d . 1 1
S S2 0.69195(12) 0.10061(8) 0.56350(7) 0.0495(3) Uani d . 1 1
Co Co1 0.5000 0.0000 0.5000 0.0407(3) Uani d S 1 2

loop_
_atom_site_aniso_label
_atom_site_aniso_U_11
_atom_site_aniso_U_22
_atom_site_aniso_U_33
_atom_site_aniso_U_12
_atom_site_aniso_U_13
_atom_site_aniso_U_23
C1 0.062(3) 0.050(3) 0.067(3) 0.000(2) 0.029(2) 0.005(2)
C2 0.092(4) 0.057(3) 0.093(4) 0.010(3) 0.046(4) 0.000(3)
C3 0.079(4) 0.090(5) 0.092(4) 0.008(3) 0.052(3) -0.002(4)
C4 0.063(3) 0.089(4) 0.065(3) -0.012(3) 0.036(3) -0.005(3)
C5 0.057(3) 0.063(3) 0.050(3) -0.007(2) 0.018(2) 0.002(2)
C6 0.189(10) 0.144(9) 0.178(10) 0.014(8) 0.130(9) -0.038(8)
C7 0.41(3) 0.250(18) 0.31(2) 0.18(2) 0.25(2) 0.019(17)
C8 0.036(2) 0.050(3) 0.044(2) -0.0004(18) 0.0010(18) -0.0050(19)
C9 0.044(2) 0.063(3) 0.051(3) 0.001(2) 0.001(2) 0.005(2)
C10 0.062(3) 0.055(3) 0.084(4) 0.003(3) 0.005(3) 0.002(3)
C11 0.060(3) 0.068(4) 0.085(4) 0.014(3) 0.009(3) -0.008(3)
C12 0.061(3) 0.075(4) 0.070(3) 0.006(3) 0.023(3) -0.012(3)
C13 0.047(3) 0.064(3) 0.055(3) -0.002(2) 0.012(2) 0.007(2)
C14 0.067(3) 0.084(4) 0.059(3) 0.004(3) 0.005(3) 0.018(3)
C15 0.127(7) 0.080(5) 0.135(7) 0.034(5) 0.034(6) -0.020(5)
C16 0.053(3) 0.049(3) 0.039(2) 0.006(2) 0.0131(19) 0.0007(19)
C17 0.060(3) 0.052(3) 0.044(2) -0.003(2) 0.016(2) -0.006(2)
C18 0.070(3) 0.068(3) 0.045(3) -0.005(3) 0.006(2) -0.009(2)
C19 0.080(4) 0.071(4) 0.043(3) 0.003(3) 0.013(3) 0.001(3)
C20 0.078(4) 0.089(5) 0.057(3) -0.007(3) 0.032(3) 0.007(3)
C21 0.061(3) 0.071(4) 0.054(3) -0.012(3) 0.017(2) -0.008(2)
C22 0.093(4) 0.072(4) 0.062(3) -0.029(3) 0.020(3) -0.011(3)
C23 0.135(7) 0.118(6) 0.046(3) 0.004(4) 0.016(4) 0.013(3)
N1 0.045(2) 0.059(3) 0.0388(18) -0.0038(17) 0.0132(16) 0.0013(17)
O1 0.0477(19) 0.052(2) 0.0443(17) 0.0005(13) 0.0014(14) -0.0057(13)
O2 0.0622(19) 0.0565(19) 0.0387(16) 0.0051(15) 0.0094(14) -0.0021(14)
P1 0.0428(6) 0.0508(7) 0.0338(6) -0.0017(5) 0.0046(4) -0.0017(5)
S1 0.0504(7) 0.0552(7) 0.0384(6) -0.0079(5) 0.0050(5) 0.0062(5)
S2 0.0516(7) 0.0550(7) 0.0408(6) -0.0098(5) 0.0076(5) 0.0054(5)
Co1 0.0410(5) 0.0495(6) 0.0317(4) -0.0031(3) 0.0078(3) 0.0017(3)

loop_
_atom_type_symbol
_atom_type_description
_atom_type_scat_dispersion_real
_atom_type_scat_dispersion_imag
_atom_type_scat_source
C C 0.0033 0.0016 'International Tables Vol C Tables 4.2.6.8 and 6.1.1.4'
H H 0.0000 0.0000 'International Tables Vol C Tables 4.2.6.8 and 6.1.1.4'
N N 0.0061 0.0033 'International Tables Vol C Tables 4.2.6.8 and 6.1.1.4'
O O 0.0106 0.0060 'International Tables Vol C Tables 4.2.6.8 and 6.1.1.4'
P P 0.1023 0.0942 'International Tables Vol C Tables 4.2.6.8 and 6.1.1.4'
S S 0.1246 0.1234 'International Tables Vol C Tables 4.2.6.8 and 6.1.1.4'
Co Co 0.3494 0.9721 'International Tables Vol C Tables 4.2.6.8 and 6.1.1.4'

loop_
_geom_angle_atom_site_label_1
_geom_angle_atom_site_label_2
_geom_angle_atom_site_label_3
_geom_angle_site_symmetry_1
_geom_angle_site_symmetry_3
_geom_angle
N1 C1 C2 . . 122.9(5)
N1 C1 H1 . . 118.6
C2 C1 H1 . . 118.6
C3 C2 C1 . . 120.8(6)
C3 C2 H2 . . 119.6
C1 C2 H2 . . 119.6
C2 C3 C4 . . 116.2(5)
C2 C3 C6 . . 126.4(7)
C4 C3 C6 . . 117.2(7)
C5 C4 C3 . . 120.2(5)
C5 C4 H4 . . 119.9
C3 C4 H4 . . 119.9
N1 C5 C4 . . 123.1(5)
N1 C5 H5 . . 118.4
C4 C5 H5 . . 118.4
C7 C6 C3 . . 117.8(9)
C7 C6 H6A . . 107.8
C3 C6 H6A . . 107.8
C7 C6 H6B . . 107.9
C3 C6 H6B . . 107.9
H6A C6 H6B . . 107.2
C6 C7 H7A . . 109.5
C6 C7 H7B . . 109.5
H7A C7 H7B . . 109.5
C6 C7 H7C . . 109.5
H7A C7 H7C . . 109.5
H7B C7 H7C . . 109.5
C9 C8 C13 . . 122.5(4)
C9 C8 O1 . . 118.5(4)
C13 C8 O1 . . 118.9(4)
C8 C9 C10 . . 116.2(5)
C8 C9 C14 . . 122.4(5)
C10 C9 C14 . . 121.4(5)
C11 C10 C9 . . 122.5(5)
C11 C10 H10 . . 118.8
C9 C10 H10 . . 118.8
C10 C11 C12 . . 119.6(5)
C10 C11 C15 . . 120.2(6)
C12 C11 C15 . . 120.1(6)
C13 C12 C11 . . 119.4(5)
C13 C12 H12 . . 120.3
C11 C12 H12 . . 120.3
C12 C13 C8 . . 119.8(5)
C12 C13 H13 . . 120.1
C8 C13 H13 . . 120.1
C9 C14 H14A . . 109.5
C9 C14 H14B . . 109.5
H14A C14 H14B . . 109.5
C9 C14 H14C . . 109.5
H14A C14 H14C . . 109.5
H14B C14 H14C . . 109.5
C11 C15 H15A . . 109.5
C11 C15 H15B . . 109.5
H15A C15 H15B . . 109.5
C11 C15 H15C . . 109.5
H15A C15 H15C . . 109.5
H15B C15 H15C . . 109.5
C17 C16 C21 . . 121.6(4)
C17 C16 O2 . . 118.3(4)
C21 C16 O2 . . 120.1(4)
C16 C17 C18 . . 117.6(5)
C16 C17 C22 . . 121.1(4)
C18 C17 C22 . . 121.3(5)
C19 C18 C17 . . 122.8(5)
C19 C18 H18 . . 118.6
C17 C18 H18 . . 118.6
C18 C19 C20 . . 117.6(5)
C18 C19 C23 . . 122.0(6)
C20 C19 C23 . . 120.4(6)
C21 C20 C19 . . 120.1(5)
C21 C20 H20 . . 119.9
C19 C20 H20 . . 119.9
C16 C21 C20 . . 120.2(5)
C16 C21 H21 . . 119.9
C20 C21 H21 . . 119.9
C17 C22 H22A . . 109.5
C17 C22 H22B . . 109.5
H22A C22 H22B . . 109.5
C17 C22 H22C . . 109.5
H22A C22 H22C . . 109.5
H22B C22 H22C . . 109.5
C19 C23 H23A . . 109.5
C19 C23 H23B . . 109.5
H23A C23 H23B . . 109.5
C19 C23 H23C . . 109.5
H23A C23 H23C . . 109.5
H23B C23 H23C . . 109.5
C1 N1 C5 . . 116.7(4)
C1 N1 Co1 . . 122.0(3)
C5 N1 Co1 . . 121.2(3)
C8 O1 P1 . . 121.9(3)
C16 O2 P1 . . 122.5(3)
O2 P1 O1 . . 98.16(17)
O2 P1 S2 . . 106.42(14)
O1 P1 S2 . . 113.65(14)
O2 P1 S1 . . 114.25(14)
O1 P1 S1 . . 110.51(13)
S2 P1 S1 . . 112.98(7)
P1 S1 Co1 . . 83.15(5)
P1 S2 Co1 . . 82.11(5)
N1 Co1 N1 . 3_656 179.9990(10)
N1 Co1 S1 . . 90.52(10)
N1 Co1 S1 3_656 . 89.48(10)
N1 Co1 S1 . 3_656 89.48(10)
N1 Co1 S1 3_656 3_656 90.52(10)
S1 Co1 S1 . 3_656 180.0
N1 Co1 S2 . . 89.73(10)
N1 Co1 S2 3_656 . 90.27(10)
S1 Co1 S2 . . 81.25(4)
S1 Co1 S2 3_656 . 98.75(4)
N1 Co1 S2 . 3_656 90.27(10)
N1 Co1 S2 3_656 3_656 89.73(10)
S1 Co1 S2 . 3_656 98.75(4)
S1 Co1 S2 3_656 3_656 81.25(4)
S2 Co1 S2 . 3_656 180.0

loop_
_geom_bond_atom_site_label_1
_geom_bond_atom_site_label_2
_geom_bond_site_symmetry_2
_geom_bond_distance
C1 N1 . 1.320(6)
C1 C2 . 1.383(7)
C1 H1 . 0.9300
C2 C3 . 1.368(8)
C2 H2 . 0.9300
C3 C4 . 1.391(9)
C3 C6 . 1.494(10)
C4 C5 . 1.360(7)
C4 H4 . 0.9300
C5 N1 . 1.356(6)
C5 H5 . 0.9300
C6 C7 . 1.412(19)
C6 H6A . 0.9700
C6 H6B . 0.9700
C7 H7A . 0.9600
C7 H7B . 0.9600
C7 H7C . 0.9600
C8 C9 . 1.386(6)
C8 C13 . 1.396(6)
C8 O1 . 1.406(5)
C9 C10 . 1.393(7)
C9 C14 . 1.505(7)
C10 C11 . 1.370(9)
C10 H10 . 0.9300
C11 C12 . 1.411(8)
C11 C15 . 1.521(8)
C12 C13 . 1.356(7)
C12 H12 . 0.9300
C13 H13 . 0.9300
C14 H14A . 0.9600
C14 H14B . 0.9600
C14 H14C . 0.9600
C15 H15A . 0.9600
C15 H15B . 0.9600
C15 H15C . 0.9600
C16 C17 . 1.366(6)
C16 C21 . 1.371(7)
C16 O2 . 1.406(5)
C17 C18 . 1.395(7)
C17 C22 . 1.498(7)
C18 C19 . 1.381(8)
C18 H18 . 0.9300
C19 C20 . 1.395(8)
C19 C23 . 1.505(8)
C20 C21 . 1.388(8)
C20 H20 . 0.9300
C21 H21 . 0.9300
C22 H22A . 0.9600
C22 H22B . 0.9600
C22 H22C . 0.9600
C23 H23A . 0.9600
C23 H23B . 0.9600
C23 H23C . 0.9600
N1 Co1 . 2.168(4)
O1 P1 . 1.608(3)
O2 P1 . 1.602(3)
P1 S2 . 1.9696(17)
P1 S1 . 1.9702(17)
S1 Co1 . 2.5026(13)
S2 Co1 . 2.5425(13)
Co1 N1 3_656 2.168(4)
Co1 S1 3_656 2.5026(13)
Co1 S2 3_656 2.5425(13)

loop_
_geom_torsion_atom_site_label_1
_geom_torsion_atom_site_label_2
_geom_torsion_atom_site_label_3
_geom_torsion_atom_site_label_4
_geom_torsion_site_symmetry_4
_geom_torsion
N1 C1 C2 C3 . -2.0(10)
C1 C2 C3 C4 . 2.9(10)
C1 C2 C3 C6 . 177.8(8)
C2 C3 C4 C5 . -3.2(10)
C6 C3 C4 C5 . -178.5(7)
C3 C4 C5 N1 . 2.6(9)
C2 C3 C6 C7 . 13.7(19)
C4 C3 C6 C7 . -171.4(14)
C13 C8 C9 C10 . -0.6(7)
O1 C8 C9 C10 . -177.7(4)
C13 C8 C9 C14 . 179.6(4)
O1 C8 C9 C14 . 2.5(6)
C8 C9 C10 C11 . 1.6(7)
C14 C9 C10 C11 . -178.5(5)
C9 C10 C11 C12 . -1.5(9)
C9 C10 C11 C15 . -177.8(6)
C10 C11 C12 C13 . 0.3(8)
C15 C11 C12 C13 . 176.5(6)
C11 C12 C13 C8 . 0.8(8)
C9 C8 C13 C12 . -0.6(7)
O1 C8 C13 C12 . 176.5(4)
C21 C16 C17 C18 . 2.8(7)
O2 C16 C17 C18 . -179.8(4)
C21 C16 C17 C22 . -175.9(5)
O2 C16 C17 C22 . 1.5(7)
C16 C17 C18 C19 . -0.4(8)
C22 C17 C18 C19 . 178.3(5)
C17 C18 C19 C20 . -2.3(9)
C17 C18 C19 C23 . 179.9(6)
C18 C19 C20 C21 . 2.7(9)
C23 C19 C20 C21 . -179.4(6)
C17 C16 C21 C20 . -2.3(8)
O2 C16 C21 C20 . -179.7(5)
C19 C20 C21 C16 . -0.5(9)
C2 C1 N1 C5 . 1.2(8)
C2 C1 N1 Co1 . 177.9(4)
C4 C5 N1 C1 . -1.6(7)
C4 C5 N1 Co1 . -178.2(4)
C9 C8 O1 P1 . -103.4(4)
C13 C8 O1 P1 . 79.4(5)
C17 C16 O2 P1 . 105.7(4)
C21 C16 O2 P1 . -76.8(5)
C16 O2 P1 O1 . -44.9(4)
C16 O2 P1 S2 . -162.5(3)
C16 O2 P1 S1 . 72.1(4)
C8 O1 P1 O2 . 164.0(3)
C8 O1 P1 S2 . -84.0(3)
C8 O1 P1 S1 . 44.3(4)
O2 P1 S1 Co1 . 115.43(14)
O1 P1 S1 Co1 . -135.02(14)
S2 P1 S1 Co1 . -6.42(7)
O2 P1 S2 Co1 . -119.82(14)
O1 P1 S2 Co1 . 133.29(13)
S1 P1 S2 Co1 . 6.34(7)
C1 N1 Co1 S1 . 46.4(4)
C5 N1 Co1 S1 . -137.1(3)
C1 N1 Co1 S1 3_656 -133.6(4)
C5 N1 Co1 S1 3_656 42.9(3)
C1 N1 Co1 S2 . 127.7(4)
C5 N1 Co1 S2 . -55.8(3)
C1 N1 Co1 S2 3_656 -52.3(4)
C5 N1 Co1 S2 3_656 124.2(3)
P1 S1 Co1 N1 . 94.28(11)
P1 S1 Co1 N1 3_656 -85.72(11)
P1 S1 Co1 S2 . 4.63(5)
P1 S1 Co1 S2 3_656 -175.37(5)
P1 S2 Co1 N1 . -95.21(11)
P1 S2 Co1 N1 3_656 84.79(11)
P1 S2 Co1 S1 . -4.64(5)
P1 S2 Co1 S1 3_656 175.36(5)
